data_4511617
loop_
_publ_author_name
'Cherukuvada, Suryanarayan'
'Guru Row, Tayur N.'

_publ_section_title
;
 Comprehending the Formation of Eutectics and Cocrystals in Terms of
 Design and Their Structural Interrelationships
;
_journal_issue 8
_journal_name_full 'Crystal Growth &amp; Design'
_journal_page_first 4187
_journal_paper_doi 10.1021/cg500790q
_journal_volume 14
_journal_year 2014
_chemical_absolute_configuration unk
_chemical_formula_moiety 'C4 H7 N O3'
_chemical_formula_sum 'C4 H7 N O3'
_chemical_formula_weight 117.11
_space_group_crystal_system monoclinic
_space_group_IT_number 7
_space_group_name_Hall 'P -2yc'
_space_group_name_H-M_alt 'P 1 c 1'
_symmetry_space_group_name_Hall 'P -2yc'
_symmetry_space_group_name_H-M 'P 1 c 1'
_atom_sites_solution_primary iterative
_audit_creation_date 2013-11-21
_audit_creation_method
;
  Olex2 1.2
  (compiled Nov  5 2012 18:22:26, GUI svn.r4372)
;
_cell_angle_alpha 90
_cell_angle_beta 93.246(5)
_cell_angle_gamma 90
_cell_formula_units_Z 2
_cell_length_a 5.6612(3)
_cell_length_b 5.1428(3)
_cell_length_c 9.5438(5)
_cell_measurement_reflns_used 2423
_cell_measurement_temperature 120.01(10)
_cell_measurement_theta_max 29.7710
_cell_measurement_theta_min 3.5840
_cell_volume 277.42(3)
_computing_cell_refinement
;
CrysAlisPro, Agilent Technologies,
Version 1.171.36.32 (release 02-08-2013 CrysAlis171 .NET)
(compiled Aug  2 2013,16:46:58)
;
_computing_data_collection
;
CrysAlisPro, Agilent Technologies,
Version 1.171.36.32 (release 02-08-2013 CrysAlis171 .NET)
(compiled Aug  2 2013,16:46:58)
;
_computing_data_reduction
;
CrysAlisPro, Agilent Technologies,
Version 1.171.36.32 (release 02-08-2013 CrysAlis171 .NET)
(compiled Aug  2 2013,16:46:58)
;
_computing_molecular_graphics
;
O. V. Dolomanov, L. J. Bourhis, R. J. Gildea, J. A. K. Howard and H. Puschmann,
OLEX2: a complete structure solution, refinement and analysis program.
J. Appl. Cryst. (2009). 42, 339-341.
;
_computing_publication_material
;
O. V. Dolomanov, L. J. Bourhis, R. J. Gildea, J. A. K. Howard and H. Puschmann,
OLEX2: a complete structure solution, refinement and analysis program.
J. Appl. Cryst. (2009). 42, 339-341.
;
_computing_structure_refinement
;
olex2.refine (L.J. Bourhis, O.V. Dolomanov, R.J. Gildea, J.A.K. Howard,
H. Puschmann, in preparation, 2011)
;
_computing_structure_solution
;
olex2.solve (L.J. Bourhis, O.V. Dolomanov, R.J. Gildea, J.A.K. Howard,
H. Puschmann, in preparation, 2011)
;
_diffrn_ambient_temperature 120.01(10)
_diffrn_detector_area_resol_mean 8.0419
_diffrn_measured_fraction_theta_full 0.9930
_diffrn_measured_fraction_theta_max 0.9935
_diffrn_measurement_details
;
  1 omega  -57.00   47.00   1.0000    8.0000
omega____ theta____ kappa____ phi______ frames
    -      -19.4177   19.0000  150.0000 104

  2 omega   11.00   88.00   1.0000    8.0000
omega____ theta____ kappa____ phi______ frames
    -       21.4490   77.0000 -180.0000 77

  3 omega   28.00   61.00   1.0000    8.0000
omega____ theta____ kappa____ phi______ frames
    -       21.4490  -99.0000  120.0000 33

  4 omega  -90.00   11.00   1.0000    8.0000
omega____ theta____ kappa____ phi______ frames
    -      -19.4177  -77.0000   30.0000 101

  5 omega  -96.00  -34.00   1.0000    8.0000
omega____ theta____ kappa____ phi______ frames
    -      -19.4177  179.0000  150.0000 62

  6 omega   34.00   98.00   1.0000    8.0000
omega____ theta____ kappa____ phi______ frames
    -       21.4490  179.0000   90.0000 64

  7 omega    0.00   50.00   1.0000    8.0000
omega____ theta____ kappa____ phi______ frames
    -       21.4490   57.0000  150.0000 50
;
_diffrn_measurement_device_type 'Xcalibur, Eos, Nova'
_diffrn_measurement_method '\w scans'
_diffrn_orient_matrix_UB_11 -0.0799288000
_diffrn_orient_matrix_UB_12 -0.1062250000
_diffrn_orient_matrix_UB_13 -0.0007003000
_diffrn_orient_matrix_UB_21 -0.0960540000
_diffrn_orient_matrix_UB_22 0.0864877000
_diffrn_orient_matrix_UB_23 -0.0141487000
_diffrn_orient_matrix_UB_31 0.0119156000
_diffrn_orient_matrix_UB_32 -0.0156883000
_diffrn_orient_matrix_UB_33 -0.0730906000
_diffrn_radiation_monochromator mirror
_diffrn_radiation_type 'Mo K\a'
_diffrn_radiation_wavelength 0.7107
_diffrn_reflns_av_R_equivalents 0.0173
_diffrn_reflns_av_unetI/netI 0.0222
_diffrn_reflns_limit_h_max 7
_diffrn_reflns_limit_h_min -7
_diffrn_reflns_limit_k_max 6
_diffrn_reflns_limit_k_min -7
_diffrn_reflns_limit_l_max 13
_diffrn_reflns_limit_l_min -13
_diffrn_reflns_number 2750
_diffrn_reflns_theta_full 25.9997
_diffrn_reflns_theta_max 26.00
_diffrn_reflns_theta_min 3.60
_diffrn_source 'Mova (Mo) X-ray Source'
_exptl_absorpt_coefficient_mu 0.121
_exptl_absorpt_correction_T_max 1.00000
_exptl_absorpt_correction_T_min 0.83558
_exptl_absorpt_correction_type multi-scan
_exptl_absorpt_process_details
;
CrysAlisPro, Agilent Technologies,
Version 1.171.36.32 (release 02-08-2013 CrysAlis171 .NET)
(compiled Aug  2 2013,16:46:58)
Empirical absorption correction using spherical harmonics,
 implemented in SCALE3 ABSPACK scaling algorithm.
;
_exptl_crystal_colour colorless
_exptl_crystal_density_diffrn 1.4018
_exptl_crystal_description block
_exptl_crystal_F_000 124.0888
_exptl_crystal_size_max 0.40
_exptl_crystal_size_mid 0.30
_exptl_crystal_size_min 0.20
_refine_diff_density_max 0.1828
_refine_diff_density_min -0.1521
_refine_diff_density_rms 0.0291
_refine_ls_abs_structure_details 'Flack, H. D. (1983). Acta Cryst. A39, 876-881.'
_refine_ls_abs_structure_Flack -1.1(8)
_refine_ls_d_res_high 0.8107
_refine_ls_d_res_low 5.6521
_refine_ls_goodness_of_fit_ref 1.0678
_refine_ls_hydrogen_treatment mixed
_refine_ls_matrix_type full
_refine_ls_number_constraints 6
_refine_ls_number_parameters 84
_refine_ls_number_reflns 1072
_refine_ls_number_restraints 0
_refine_ls_restrained_S_all 1.0678
_refine_ls_R_factor_all 0.0238
_refine_ls_R_factor_gt 0.0237
_refine_ls_shift/su_max 0.0002
_refine_ls_shift/su_mean 0.0000
_refine_ls_structure_factor_coef Fsqd
_refine_ls_weighting_details 'w=1/[\s^2^(Fo^2^)+(0.0375P)^2^+0.0315P] where P=(Fo^2^+2Fc^2^)/3'
_refine_ls_weighting_scheme calc
_refine_ls_wR_factor_ref 0.0629
_reflns_Friedel_coverage 0.967
_reflns_limit_h_max 6
_reflns_limit_h_min -6
_reflns_limit_k_max 6
_reflns_limit_k_min -6
_reflns_limit_l_max 11
_reflns_limit_l_min -11
_reflns_number_gt 1062
_reflns_number_total 1072
_reflns_threshold_expression I>=2u(I)
_cod_data_source_file SNA.cif
_cod_data_source_block SNA
_cod_depositor_comments 'Adding full bibliography for 4511616--4511619.cif.'
_cod_database_code 4511617
_reflns_odcompleteness_completeness 99.30
_reflns_odcompleteness_iscentric 1
_reflns_odcompleteness_theta 27.42
_olex2_refinement_description
;
1. Fixed Uiso
 At 1.2 times of:
  {H3a,H3b} of C3, {H2a,H2b} of C2
2.a Secondary CH2 refined with riding coordinates:
 C2(H2a,H2b), C3(H3a,H3b)
;

loop_
_space_group_symop_id
_space_group_symop_operation_xyz
1 x,y,z
2 x,-y,z+1/2

loop_
_atom_site_label
_atom_site_type_symbol
_atom_site_fract_x
_atom_site_fract_y
_atom_site_fract_z
_atom_site_U_iso_or_equiv
_atom_site_adp_type
_atom_site_occupancy
_atom_site_refinement_flags_posn
C1 C 0.2235(2) 0.9603(3) 0.71384(13) 0.0184(3) Uani 1.000000 .
C2 C 0.3832(2) 0.7347(3) 0.68405(12) 0.0219(3) Uani 1.000000 .
H2a H 0.2883(2) 0.5805(3) 0.66439(12) 0.0263(3) Uiso 1.000000 R
H2b H 0.4702(2) 0.7729(3) 0.60184(12) 0.0263(3) Uiso 1.000000 R
C3 C 0.5548(2) 0.6836(3) 0.80779(12) 0.0221(3) Uani 1.000000 .
H3a H 0.6418(2) 0.8424(3) 0.82968(12) 0.0265(3) Uiso 1.000000 R
H3b H 0.4654(2) 0.6408(3) 0.88842(12) 0.0265(3) Uiso 1.000000 R
C4 C 0.7302(2) 0.4676(2) 0.78601(12) 0.0165(3) Uani 1.000000 .
H1 H -0.048(4) 1.122(4) 0.648(2) 0.053(6) Uiso 1.000000 .
H1a H 0.972(3) 0.270(3) 0.897(2) 0.034(4) Uiso 1.000000 .
H1b H 0.818(3) 0.448(3) 0.9818(18) 0.024(4) Uiso 1.000000 .
N1 N 0.85093(19) 0.3859(2) 0.90038(11) 0.0219(3) Uani 1.000000 .
O1 O 0.03851(16) 0.9797(2) 0.62359(10) 0.0322(3) Uani 1.000000 .
O2 O 0.26122(15) 1.1083(2) 0.81043(10) 0.0300(3) Uani 1.000000 .
O3 O 0.76183(15) 0.37761(17) 0.66715(8) 0.0206(2) Uani 1.000000 .

loop_
_atom_site_aniso_label
_atom_site_aniso_U_11
_atom_site_aniso_U_22
_atom_site_aniso_U_33
_atom_site_aniso_U_12
_atom_site_aniso_U_13
_atom_site_aniso_U_23
C1 0.0184(6) 0.0180(6) 0.0187(6) 0.0027(5) 0.0009(5) -0.0009(5)
C2 0.0226(6) 0.0216(7) 0.0212(6) 0.0091(5) -0.0025(5) -0.0043(5)
C3 0.0241(6) 0.0240(7) 0.0180(6) 0.0106(5) 0.0002(5) -0.0028(5)
C4 0.0170(5) 0.0174(6) 0.0152(6) 0.0034(4) 0.0014(4) 0.0020(5)
N1 0.0235(6) 0.0270(6) 0.0150(6) 0.0105(5) -0.0002(4) -0.0014(5)
O1 0.0324(6) 0.0311(6) 0.0315(6) 0.0201(5) -0.0135(4) -0.0137(5)
O2 0.0247(6) 0.0303(6) 0.0341(6) 0.0129(4) -0.0071(4) -0.0143(4)
O3 0.0249(5) 0.0234(5) 0.0135(4) 0.0099(4) 0.0013(3) -0.0004(4)

loop_
_atom_type_symbol
_atom_type_scat_dispersion_real
_atom_type_scat_dispersion_imag
_atom_type_scat_source
_atom_type_scat_dispersion_source
H 0.00000 0.00000 'International Tables Volume C Table 6.1.1.4 (pp. 500-502)' 'Henke, Gullikson and Davis, At. Data and Nucl. Data Tables, 1993, 54, 2'
C 0.00347 0.00161 'International Tables Volume C Table 6.1.1.4 (pp. 500-502)' 'Henke, Gullikson and Davis, At. Data and Nucl. Data Tables, 1993, 54, 2'
O 0.01158 0.00611 'International Tables Volume C Table 6.1.1.4 (pp. 500-502)' 'Henke, Gullikson and Davis, At. Data and Nucl. Data Tables, 1993, 54, 2'
N 0.00653 0.00323 'International Tables Volume C Table 6.1.1.4 (pp. 500-502)' 'Henke, Gullikson and Davis, At. Data and Nucl. Data Tables, 1993, 54, 2'

loop_
_geom_angle_atom_site_label_1
_geom_angle_atom_site_label_2
_geom_angle_atom_site_label_3
_geom_angle
O1 C1 C2 113.36(11)
O2 C1 C2 123.24(11)
O2 C1 O1 123.40(11)
C3 C2 C1 110.64(10)
C4 C3 C2 114.77(10)
N1 C4 C3 115.64(11)
O3 C4 C3 121.79(11)
O3 C4 N1 122.55(12)

loop_
_geom_bond_atom_site_label_1
_geom_bond_atom_site_label_2
_geom_bond_distance
C1 C2 1.5078(16)
C1 O1 1.3215(15)
C1 O2 1.2052(17)
C2 C3 1.5092(16)
C3 C4 1.5120(17)
C4 N1 1.3232(17)
C4 O3 1.2476(16)
